data_7043092
loop_
_publ_author_name
'Huang, Xing-Cai'
'Zhao, Xin-Hua'
'Shao, Dong'
'Wang, Xin-Yi'

_publ_section_title
;
 Syntheses, structures, and magnetic properties of a family of end-on
 azido-bridged CuII--LnIII complexes
;
_journal_name_full 'Dalton Trans.'
_journal_paper_doi 10.1039/C7DT01167A
_journal_year 2017
_chemical_formula_sum 'C44 H56 Cu2 Dy2 N22 O10'
_chemical_formula_weight 1505.19
_chemical_name_common CuDyvaldmpnN3
_chemical_name_systematic ?
_space_group_IT_number 2
_symmetry_cell_setting triclinic
_symmetry_space_group_name_Hall '-P 1'
_symmetry_space_group_name_H-M 'P -1'
_atom_sites_solution_hydrogens geom
_atom_sites_solution_primary direct
_atom_sites_solution_secondary difmap
_audit_creation_method SHELXL-97
_audit_update_record
;
2015-04-21 deposited with the CCDC.
2017-05-05 downloaded from the CCDC.
;
_cell_angle_alpha 99.895(8)
_cell_angle_beta 91.177(7)
_cell_angle_gamma 100.921(7)
_cell_formula_units_Z 1
_cell_length_a 9.900(3)
_cell_length_b 10.778(3)
_cell_length_c 13.432(4)
_cell_measurement_reflns_used 6541
_cell_measurement_temperature 173(2)
_cell_measurement_theta_max 27.91
_cell_measurement_theta_min 1.54
_cell_volume 1384.2(7)
_computing_cell_refinement 'Bruker SAINT'
_computing_data_collection 'Bruker Apex Duo'
_computing_data_reduction 'Bruker SAINT'
_computing_molecular_graphics Diamond
_computing_publication_material 'SHELXL-97 (Sheldrick, 2008)'
_computing_structure_refinement 'SHELXL-97 (Sheldrick, 2008)'
_computing_structure_solution 'SHELXS-97 (Sheldrick, 2008)'
_diffrn_ambient_temperature 173(2)
_diffrn_measured_fraction_theta_full 0.987
_diffrn_measured_fraction_theta_max 0.987
_diffrn_radiation_monochromator graphite
_diffrn_radiation_source 'fine-focus sealed tube'
_diffrn_radiation_type MoK\a
_diffrn_radiation_wavelength 0.71073
_diffrn_reflns_av_R_equivalents 0.0474
_diffrn_reflns_av_sigmaI/netI 0.0432
_diffrn_reflns_limit_h_max 12
_diffrn_reflns_limit_h_min -12
_diffrn_reflns_limit_k_max 14
_diffrn_reflns_limit_k_min -14
_diffrn_reflns_limit_l_max 17
_diffrn_reflns_limit_l_min -17
_diffrn_reflns_number 30861
_diffrn_reflns_theta_full 27.91
_diffrn_reflns_theta_max 27.91
_diffrn_reflns_theta_min 1.54
_exptl_absorpt_coefficient_mu 3.501
_exptl_absorpt_correction_T_max 0.8444
_exptl_absorpt_correction_T_min 0.5714
_exptl_absorpt_correction_type multi-scan
_exptl_absorpt_process_details 'SADABS: Bruker, 2000'
_exptl_crystal_colour 'dark green'
_exptl_crystal_density_diffrn 1.806
_exptl_crystal_density_method 'not measured'
_exptl_crystal_description plate
_exptl_crystal_F_000 744
_exptl_crystal_size_max 0.18
_exptl_crystal_size_mid 0.14
_exptl_crystal_size_min 0.05
_refine_diff_density_max 1.074
_refine_diff_density_min -0.927
_refine_diff_density_rms 0.101
_refine_ls_extinction_method none
_refine_ls_goodness_of_fit_ref 1.037
_refine_ls_hydrogen_treatment constr
_refine_ls_matrix_type full
_refine_ls_number_parameters 361
_refine_ls_number_reflns 6541
_refine_ls_number_restraints 13
_refine_ls_restrained_S_all 1.052
_refine_ls_R_factor_all 0.0380
_refine_ls_R_factor_gt 0.0269
_refine_ls_shift/su_max 0.001
_refine_ls_shift/su_mean 0.000
_refine_ls_structure_factor_coef Fsqd
_refine_ls_weighting_details 'calc w=1/[\s^2^(Fo^2^)+(0.0344P)^2^+0.6152P] where P=(Fo^2^+2Fc^2^)/3'
_refine_ls_weighting_scheme calc
_refine_ls_wR_factor_gt 0.0667
_refine_ls_wR_factor_ref 0.0694
_reflns_number_gt 5755
_reflns_number_total 6541
_reflns_threshold_expression >2sigma(I)
_cod_data_source_file c7dt01167a2.cif
_cod_data_source_block 9-CuDyvaldmpnN3
_cod_depositor_comments
;
 Marking attached hydrogen atoms.

 Antanas Vaitkus,
 2017-07-11

The following automatic conversions were performed:

'_symmetry_cell_setting' value 'Triclinic' changed to 'triclinic'
according to
/home/data/users/saulius/crontab/automatic-downloads/rss-feeds/RSC/lib/dictionaries/cif_core.dic
dictionary named 'cif_core.dic' version 2.4.2 from 2011-04-26.

'_exptl_absorpt_correction_type' value 'Multi-Scan' changed to
'multi-scan' according to
/home/data/users/saulius/crontab/automatic-downloads/rss-feeds/RSC/lib/dictionaries/cif_core.dic
dictionary named 'cif_core.dic' version 2.4.2 from 2011-04-26.

Automatic conversion script
Id: cif_fix_values 4973 2017-02-22 13:04:09Z antanas 
;
_cod_original_cell_volume 1384.2(8)
_cod_original_sg_symbol_H-M P-1
_cod_database_code 7043092

loop_
_symmetry_equiv_pos_as_xyz
'x, y, z'
'-x, -y, -z'

loop_
_atom_site_label
_atom_site_type_symbol
_atom_site_fract_x
_atom_site_fract_y
_atom_site_fract_z
_atom_site_U_iso_or_equiv
_atom_site_adp_type
_atom_site_occupancy
_atom_site_symmetry_multiplicity
_atom_site_calc_flag
_atom_site_refinement_flags
_atom_site_disorder_assembly
_atom_site_disorder_group
_atom_site_attached_hydrogens
Dy1 Dy 0.436574(14) 0.558493(13) 0.139922(11) 0.02941(6) Uani 1 1 d . . . 0
Cu1 Cu 0.69316(4) 0.82901(4) 0.20651(3) 0.03658(10) Uani 1 1 d . . . 0
C1 C 0.4198(3) 0.8534(3) 0.1264(2) 0.0329(7) Uani 1 1 d . . . 0
C2 C 0.2777(3) 0.7996(3) 0.1059(3) 0.0351(7) Uani 1 1 d . . . 0
C3 C 0.1858(3) 0.8718(4) 0.0815(3) 0.0415(8) Uani 1 1 d . . . 0
H3 H 0.0911 0.8337 0.0674 0.050 Uiso 1 1 calc R . . 0
C4 C 0.2316(4) 1.0005(4) 0.0774(3) 0.0478(9) Uani 1 1 d . . . 0
H4A H 0.1684 1.0506 0.0600 0.057 Uiso 1 1 calc R . . 0
C5 C 0.3683(4) 1.0557(4) 0.0985(3) 0.0495(9) Uani 1 1 d . . . 0
H5A H 0.3987 1.1440 0.0956 0.059 Uiso 1 1 calc R . . 0
C6 C 0.4640(4) 0.9838(3) 0.1242(3) 0.0390(7) Uani 1 1 d . . . 0
C7 C 0.6057(4) 1.0484(3) 0.1446(3) 0.0458(9) Uani 1 1 d . . . 0
H7A H 0.6268 1.1345 0.1334 0.055 Uiso 1 1 calc R . . 0
C8 C 0.8431(4) 1.0897(4) 0.1848(3) 0.0552(10) Uani 1 1 d . . . 0
H8A H 0.8299 1.1762 0.1762 0.066 Uiso 1 1 calc R . . 0
H8B H 0.8987 1.0580 0.1291 0.066 Uiso 1 1 calc R . . 0
C9 C 0.9223(4) 1.1011(4) 0.2847(3) 0.0458(9) Uani 1 1 d . . . 0
C10 C 1.0490(4) 1.2089(5) 0.2868(4) 0.0679(13) Uani 1 1 d . . . 0
H10A H 1.0189 1.2901 0.2849 0.102 Uiso 1 1 calc R . . 0
H10B H 1.1027 1.1882 0.2279 0.102 Uiso 1 1 calc R . . 0
H10C H 1.1061 1.2172 0.3490 0.102 Uiso 1 1 calc R . . 0
C11 C 0.8375(5) 1.1340(5) 0.3741(4) 0.0767(16) Uani 1 1 d . . . 0
H11A H 0.8042 1.2130 0.3693 0.115 Uiso 1 1 calc R . . 0
H11B H 0.8945 1.1470 0.4370 0.115 Uiso 1 1 calc R . . 0
H11C H 0.7587 1.0636 0.3742 0.115 Uiso 1 1 calc R . . 0
C12 C 0.9750(4) 0.9784(4) 0.2881(4) 0.0557(11) Uani 1 1 d . . . 0
H12A H 1.0285 0.9600 0.2277 0.067 Uiso 1 1 calc R . . 0
H12B H 1.0389 0.9928 0.3485 0.067 Uiso 1 1 calc R . . 0
C13 C 0.8971(4) 0.7883(4) 0.3479(3) 0.0443(8) Uani 1 1 d . . . 0
H13A H 0.9835 0.8157 0.3849 0.053 Uiso 1 1 calc R . . 0
C14 C 0.8188(4) 0.6676(3) 0.3630(3) 0.0419(8) Uani 1 1 d . . . 0
C15 C 0.8657(4) 0.6103(4) 0.4401(3) 0.0559(11) Uani 1 1 d . . . 0
H15A H 0.9497 0.6505 0.4775 0.067 Uiso 1 1 calc R . . 0
C16 C 0.7944(5) 0.4991(5) 0.4625(4) 0.0646(12) Uani 1 1 d . . . 0
H16A H 0.8267 0.4634 0.5161 0.078 Uiso 1 1 calc R . . 0
C17 C 0.6735(4) 0.4379(4) 0.4063(3) 0.0533(10) Uani 1 1 d . . . 0
H17 H 0.6225 0.3605 0.4223 0.064 Uiso 1 1 calc R . . 0
C18 C 0.6274(3) 0.4878(3) 0.3282(3) 0.0382(7) Uani 1 1 d . . . 0
C19 C 0.6972(3) 0.6053(3) 0.3054(3) 0.0358(7) Uani 1 1 d . . . 0
C20 C 0.0989(3) 0.6194(4) 0.1206(4) 0.0532(10) Uani 1 1 d . . . 0
H20A H 0.0873 0.5282 0.1253 0.080 Uiso 1 1 calc R . . 0
H20B H 0.0463 0.6284 0.0605 0.080 Uiso 1 1 calc R . . 0
H20C H 0.0652 0.6659 0.1812 0.080 Uiso 1 1 calc R . . 0
C21 C 0.4149(4) 0.3360(4) 0.3028(3) 0.0586(11) Uani 1 1 d . . . 0
H21A H 0.3382 0.3006 0.2524 0.088 Uiso 1 1 calc R . . 0
H21B H 0.3799 0.3767 0.3653 0.088 Uiso 1 1 calc R . . 0
H21C H 0.4596 0.2667 0.3170 0.088 Uiso 1 1 calc R . . 0
C22 C 0.6739(15) 0.9243(12) 0.5697(9) 0.240(6) Uani 1 1 d DU . . 3
N1 N 0.7078(3) 1.0034(3) 0.1763(2) 0.0429(7) Uani 1 1 d . . . 0
N2 N 0.8667(3) 0.8643(3) 0.2914(2) 0.0400(7) Uani 1 1 d . . . 0
N3 N 0.3373(4) 0.6088(4) 0.2993(3) 0.0583(9) Uani 1 1 d . . . 0
N4 N 0.2877(4) 0.6895(5) 0.3367(3) 0.0662(11) Uani 1 1 d . . . 0
N5 N 0.2366(7) 0.7724(7) 0.3752(5) 0.132(2) Uani 1 1 d . . . 0
N6 N 0.4105(3) 0.5563(3) -0.0426(2) 0.0362(6) Uani 1 1 d . . . 0
N7 N 0.3069(3) 0.5810(3) -0.0844(2) 0.0507(8) Uani 1 1 d . . . 0
N8 N 0.2108(5) 0.6036(5) -0.1231(4) 0.0887(15) Uani 1 1 d . . . 0
N9 N 0.8211(3) 0.7662(3) 0.0563(3) 0.0473(7) Uani 1 1 d . . . 0
N10 N 0.7780(3) 0.6970(3) -0.0174(2) 0.0341(6) Uani 1 1 d . . . 0
N11 N 0.7368(3) 0.6290(3) -0.0949(2) 0.0457(7) Uani 1 1 d . . . 0
O1 O 0.5039(2) 0.7771(2) 0.14583(18) 0.0349(5) Uani 1 1 d . . . 0
O2 O 0.6454(2) 0.6521(2) 0.23117(17) 0.0358(5) Uani 1 1 d . . . 0
O3 O 0.2425(2) 0.6715(2) 0.11288(19) 0.0378(5) Uani 1 1 d . . . 0
O4 O 0.5135(2) 0.4303(2) 0.26413(18) 0.0400(5) Uani 1 1 d . . . 0
O5 O 0.5856(9) 0.8607(9) 0.4868(7) 0.120(3) Uiso 0.598(9) 1 d PDU A 1 1
O5' O 0.5622(8) 0.8790(8) 0.3823(6) 0.066(3) Uiso 0.402(9) 1 d P A 2 1

loop_
_atom_site_aniso_label
_atom_site_aniso_U_11
_atom_site_aniso_U_22
_atom_site_aniso_U_33
_atom_site_aniso_U_23
_atom_site_aniso_U_13
_atom_site_aniso_U_12
Dy1 0.02625(8) 0.02711(9) 0.03244(9) 0.00236(6) -0.00155(5) 0.00215(5)
Cu1 0.0318(2) 0.0292(2) 0.0437(2) 0.00206(18) -0.00907(17) -0.00122(15)
C1 0.0331(16) 0.0332(17) 0.0321(17) 0.0033(13) 0.0017(13) 0.0085(13)
C2 0.0352(16) 0.0349(18) 0.0347(18) 0.0015(14) 0.0033(13) 0.0098(13)
C3 0.0324(17) 0.049(2) 0.045(2) 0.0072(17) 0.0015(14) 0.0144(15)
C4 0.050(2) 0.051(2) 0.052(2) 0.0165(18) 0.0052(17) 0.0266(18)
C5 0.057(2) 0.037(2) 0.058(3) 0.0143(18) 0.0068(19) 0.0118(17)
C6 0.0411(18) 0.0344(18) 0.0413(19) 0.0048(15) 0.0027(14) 0.0088(14)
C7 0.053(2) 0.0294(18) 0.052(2) 0.0078(16) 0.0007(17) 0.0018(15)
C8 0.046(2) 0.047(2) 0.066(3) 0.016(2) -0.0024(19) -0.0126(17)
C9 0.043(2) 0.039(2) 0.041(2) -0.0061(16) 0.0043(15) -0.0130(15)
C10 0.058(3) 0.061(3) 0.066(3) 0.002(2) 0.001(2) -0.027(2)
C11 0.081(3) 0.058(3) 0.068(3) -0.023(2) 0.029(3) -0.017(2)
C12 0.0360(19) 0.057(3) 0.064(3) 0.006(2) -0.0089(18) -0.0104(17)
C13 0.0344(17) 0.049(2) 0.043(2) -0.0015(17) -0.0138(15) 0.0047(15)
C14 0.0397(18) 0.042(2) 0.041(2) -0.0002(16) -0.0099(15) 0.0087(15)
C15 0.055(2) 0.056(3) 0.053(2) 0.005(2) -0.0252(19) 0.0067(19)
C16 0.077(3) 0.066(3) 0.053(3) 0.017(2) -0.022(2) 0.017(2)
C17 0.064(3) 0.050(2) 0.048(2) 0.0180(19) -0.0076(19) 0.0093(19)
C18 0.0403(18) 0.0377(18) 0.0363(18) 0.0050(15) -0.0038(14) 0.0090(14)
C19 0.0383(17) 0.0357(18) 0.0331(17) 0.0015(14) -0.0049(13) 0.0118(14)
C20 0.0263(17) 0.052(2) 0.078(3) 0.008(2) 0.0046(17) 0.0027(16)
C21 0.056(2) 0.055(3) 0.062(3) 0.027(2) -0.001(2) -0.0097(19)
C22 0.287(9) 0.189(8) 0.253(9) 0.073(7) -0.023(7) 0.046(7)
N1 0.0376(15) 0.0355(16) 0.0505(18) 0.0048(14) -0.0018(13) -0.0025(12)
N2 0.0325(14) 0.0419(17) 0.0386(16) -0.0032(13) -0.0031(12) -0.0005(12)
N3 0.068(2) 0.074(3) 0.0412(19) 0.0121(18) 0.0145(17) 0.032(2)
N4 0.062(2) 0.099(3) 0.041(2) 0.008(2) 0.0120(17) 0.027(2)
N5 0.150(6) 0.167(6) 0.092(4) -0.018(4) 0.021(4) 0.101(5)
N6 0.0367(14) 0.0394(16) 0.0322(15) 0.0024(12) 0.0016(11) 0.0105(12)
N7 0.056(2) 0.056(2) 0.0424(18) 0.0048(16) 0.0007(15) 0.0203(16)
N8 0.083(3) 0.122(4) 0.069(3) 0.005(3) -0.015(2) 0.055(3)
N9 0.0431(17) 0.0476(19) 0.0458(19) 0.0001(15) -0.0039(14) 0.0037(14)
N10 0.0276(13) 0.0307(14) 0.0431(17) 0.0075(13) 0.0007(12) 0.0027(11)
N11 0.0425(16) 0.0412(17) 0.0469(19) 0.0059(15) -0.0015(14) -0.0057(13)
O1 0.0268(10) 0.0272(11) 0.0488(14) 0.0034(10) -0.0071(9) 0.0044(8)
O2 0.0352(12) 0.0317(12) 0.0374(13) 0.0054(10) -0.0086(9) 0.0009(9)
O3 0.0255(11) 0.0350(12) 0.0509(15) 0.0052(11) 0.0008(10) 0.0035(9)
O4 0.0399(13) 0.0383(13) 0.0400(14) 0.0101(11) -0.0031(10) 0.0010(10)

loop_
_atom_type_symbol
_atom_type_description
_atom_type_scat_dispersion_real
_atom_type_scat_dispersion_imag
_atom_type_scat_source
C C 0.0033 0.0016 'International Tables Vol C Tables 4.2.6.8 and 6.1.1.4'
H H 0.0000 0.0000 'International Tables Vol C Tables 4.2.6.8 and 6.1.1.4'
N N 0.0061 0.0033 'International Tables Vol C Tables 4.2.6.8 and 6.1.1.4'
O O 0.0106 0.0060 'International Tables Vol C Tables 4.2.6.8 and 6.1.1.4'
Cu Cu 0.3201 1.2651 'International Tables Vol C Tables 4.2.6.8 and 6.1.1.4'
Dy Dy -0.1892 4.4098 'International Tables Vol C Tables 4.2.6.8 and 6.1.1.4'

loop_
_geom_angle_atom_site_label_1
_geom_angle_atom_site_label_2
_geom_angle_atom_site_label_3
_geom_angle
_geom_angle_site_symmetry_1
_geom_angle_site_symmetry_3
O1 Dy1 O2 65.14(8) . .
O1 Dy1 N11 148.08(10) . 2_665
O2 Dy1 N11 146.21(10) . 2_665
O1 Dy1 N3 87.32(12) . .
O2 Dy1 N3 84.23(12) . .
N11 Dy1 N3 90.39(13) 2_665 .
O1 Dy1 N6 110.77(9) . 2_665
O2 Dy1 N6 79.97(9) . 2_665
N11 Dy1 N6 87.38(11) 2_665 2_665
N3 Dy1 N6 147.67(11) . 2_665
O1 Dy1 N6 82.67(9) . .
O2 Dy1 N6 121.03(9) . .
N11 Dy1 N6 80.89(10) 2_665 .
N3 Dy1 N6 144.51(11) . .
N6 Dy1 N6 66.70(11) 2_665 .
O1 Dy1 O3 65.57(7) . .
O2 Dy1 O3 125.65(8) . .
N11 Dy1 O3 83.45(10) 2_665 .
N3 Dy1 O3 72.02(10) . .
N6 Dy1 O3 139.43(9) 2_665 .
N6 Dy1 O3 72.83(9) . .
O1 Dy1 O4 126.26(8) . .
O2 Dy1 O4 64.69(8) . .
N11 Dy1 O4 82.12(9) 2_665 .
N3 Dy1 O4 69.81(11) . .
N6 Dy1 O4 77.94(9) 2_665 .
N6 Dy1 O4 141.22(9) . .
O3 Dy1 O4 138.89(8) . .
O1 Dy1 Cu1 32.84(5) . .
O2 Dy1 Cu1 32.93(5) . .
N11 Dy1 Cu1 179.07(8) 2_665 .
N3 Dy1 Cu1 89.79(10) . .
N6 Dy1 Cu1 91.98(7) 2_665 .
N6 Dy1 Cu1 99.47(7) . .
O3 Dy1 Cu1 97.47(6) . .
O4 Dy1 Cu1 97.09(6) . .
O2 Cu1 O1 79.17(9) . .
O2 Cu1 N1 170.38(11) . .
O1 Cu1 N1 91.46(11) . .
O2 Cu1 N2 92.27(11) . .
O1 Cu1 N2 167.89(11) . .
N1 Cu1 N2 96.66(12) . .
O2 Cu1 N9 92.73(11) . .
O1 Cu1 N9 99.49(10) . .
N1 Cu1 N9 90.97(12) . .
N2 Cu1 N9 89.37(12) . .
O2 Cu1 Dy1 40.41(6) . .
O1 Cu1 Dy1 39.58(6) . .
N1 Cu1 Dy1 130.61(9) . .
N2 Cu1 Dy1 132.67(9) . .
N9 Cu1 Dy1 91.76(8) . .
O1 C1 C6 123.4(3) . .
O1 C1 C2 118.4(3) . .
C6 C1 C2 118.2(3) . .
C3 C2 O3 124.3(3) . .
C3 C2 C1 121.5(3) . .
O3 C2 C1 114.2(3) . .
C2 C3 C4 119.8(3) . .
C2 C3 H3 120.1 . .
C4 C3 H3 120.1 . .
C5 C4 C3 120.0(3) . .
C5 C4 H4A 120.0 . .
C3 C4 H4A 120.0 . .
C4 C5 C6 121.2(3) . .
C4 C5 H5A 119.4 . .
C6 C5 H5A 119.4 . .
C1 C6 C5 119.4(3) . .
C1 C6 C7 122.8(3) . .
C5 C6 C7 117.8(3) . .
N1 C7 C6 127.9(3) . .
N1 C7 H7A 116.1 . .
C6 C7 H7A 116.1 . .
N1 C8 C9 113.6(3) . .
N1 C8 H8A 108.8 . .
C9 C8 H8A 108.8 . .
N1 C8 H8B 108.8 . .
C9 C8 H8B 108.8 . .
H8A C8 H8B 107.7 . .
C11 C9 C8 112.1(4) . .
C11 C9 C12 111.5(4) . .
C8 C9 C12 109.8(3) . .
C11 C9 C10 109.6(3) . .
C8 C9 C10 106.4(3) . .
C12 C9 C10 107.1(3) . .
C9 C10 H10A 109.5 . .
C9 C10 H10B 109.5 . .
H10A C10 H10B 109.5 . .
C9 C10 H10C 109.5 . .
H10A C10 H10C 109.5 . .
H10B C10 H10C 109.5 . .
C9 C11 H11A 109.5 . .
C9 C11 H11B 109.5 . .
H11A C11 H11B 109.5 . .
C9 C11 H11C 109.5 . .
H11A C11 H11C 109.5 . .
H11B C11 H11C 109.5 . .
N2 C12 C9 114.8(3) . .
N2 C12 H12A 108.6 . .
C9 C12 H12A 108.6 . .
N2 C12 H12B 108.6 . .
C9 C12 H12B 108.6 . .
H12A C12 H12B 107.5 . .
N2 C13 C14 128.9(3) . .
N2 C13 H13A 115.5 . .
C14 C13 H13A 115.5 . .
C19 C14 C15 118.9(3) . .
C19 C14 C13 123.1(3) . .
C15 C14 C13 118.0(3) . .
C16 C15 C14 121.7(4) . .
C16 C15 H15A 119.1 . .
C14 C15 H15A 119.1 . .
C15 C16 C17 119.4(4) . .
C15 C16 H16A 120.3 . .
C17 C16 H16A 120.3 . .
C18 C17 C16 120.6(4) . .
C18 C17 H17 119.7 . .
C16 C17 H17 119.7 . .
C17 C18 O4 125.0(3) . .
C17 C18 C19 121.1(3) . .
O4 C18 C19 113.9(3) . .
O2 C19 C14 123.1(3) . .
O2 C19 C18 118.8(3) . .
C14 C19 C18 118.1(3) . .
O3 C20 H20A 109.5 . .
O3 C20 H20B 109.5 . .
H20A C20 H20B 109.5 . .
O3 C20 H20C 109.5 . .
H20A C20 H20C 109.5 . .
H20B C20 H20C 109.5 . .
O4 C21 H21A 109.5 . .
O4 C21 H21B 109.5 . .
H21A C21 H21B 109.5 . .
O4 C21 H21C 109.5 . .
H21A C21 H21C 109.5 . .
H21B C21 H21C 109.5 . .
C7 N1 C8 115.6(3) . .
C7 N1 Cu1 124.6(2) . .
C8 N1 Cu1 119.7(3) . .
C13 N2 C12 115.2(3) . .
C13 N2 Cu1 123.4(2) . .
C12 N2 Cu1 121.3(2) . .
N4 N3 Dy1 134.9(3) . .
N3 N4 N5 179.9(7) . .
N7 N6 Dy1 120.6(2) . 2_665
N7 N6 Dy1 123.5(2) . .
Dy1 N6 Dy1 113.30(11) 2_665 .
N8 N7 N6 179.9(5) . .
N10 N9 Cu1 127.3(2) . .
N9 N10 N11 177.6(4) . .
N10 N11 Dy1 133.8(2) . 2_665
C1 O1 Cu1 127.3(2) . .
C1 O1 Dy1 124.29(19) . .
Cu1 O1 Dy1 107.58(9) . .
C19 O2 Cu1 126.6(2) . .
C19 O2 Dy1 124.3(2) . .
Cu1 O2 Dy1 106.66(9) . .
C2 O3 C20 117.3(3) . .
C2 O3 Dy1 117.02(17) . .
C20 O3 Dy1 124.9(2) . .
C18 O4 C21 115.3(3) . .
C18 O4 Dy1 117.58(19) . .
C21 O4 Dy1 120.6(2) . .

loop_
_geom_bond_atom_site_label_1
_geom_bond_atom_site_label_2
_geom_bond_distance
_geom_bond_site_symmetry_2
Dy1 O1 2.311(2) .
Dy1 O2 2.340(2) .
Dy1 N11 2.370(3) 2_665
Dy1 N3 2.395(3) .
Dy1 N6 2.401(3) 2_665
Dy1 N6 2.456(3) .
Dy1 O3 2.513(2) .
Dy1 O4 2.532(2) .
Dy1 Cu1 3.4579(9) .
Cu1 O2 1.962(2) .
Cu1 O1 1.967(2) .
Cu1 N1 1.970(3) .
Cu1 N2 1.980(3) .
Cu1 N9 2.468(3) .
C1 O1 1.327(4) .
C1 C6 1.396(5) .
C1 C2 1.419(4) .
C2 C3 1.373(5) .
C2 O3 1.378(4) .
C3 C4 1.386(5) .
C3 H3 0.9500 .
C4 C5 1.374(5) .
C4 H4A 0.9500 .
C5 C6 1.405(5) .
C5 H5A 0.9500 .
C6 C7 1.441(5) .
C7 N1 1.295(5) .
C7 H7A 0.9500 .
C8 N1 1.469(4) .
C8 C9 1.515(6) .
C8 H8A 0.9900 .
C8 H8B 0.9900 .
C9 C11 1.510(6) .
C9 C12 1.519(6) .
C9 C10 1.536(5) .
C10 H10A 0.9800 .
C10 H10B 0.9800 .
C10 H10C 0.9800 .
C11 H11A 0.9800 .
C11 H11B 0.9800 .
C11 H11C 0.9800 .
C12 N2 1.478(5) .
C12 H12A 0.9900 .
C12 H12B 0.9900 .
C13 N2 1.278(5) .
C13 C14 1.431(5) .
C13 H13A 0.9500 .
C14 C19 1.406(5) .
C14 C15 1.407(5) .
C15 C16 1.355(6) .
C15 H15A 0.9500 .
C16 C17 1.389(6) .
C16 H16A 0.9500 .
C17 C18 1.365(5) .
C17 H17 0.9500 .
C18 O4 1.381(4) .
C18 C19 1.409(5) .
C19 O2 1.328(4) .
C20 O3 1.439(4) .
C20 H20A 0.9800 .
C20 H20B 0.9800 .
C20 H20C 0.9800 .
C21 O4 1.443(4) .
C21 H21A 0.9800 .
C21 H21B 0.9800 .
C21 H21C 0.9800 .
C22 O5 1.3947(11) .
N3 N4 1.128(5) .
N4 N5 1.160(6) .
N6 N7 1.253(4) .
N6 Dy1 2.401(3) 2_665
N7 N8 1.160(5) .
N9 N10 1.152(4) .
N10 N11 1.181(4) .
N11 Dy1 2.370(3) 2_665
